data_7709832
loop_
_publ_author_name
'Xu, Xiongli'
'He, Yuan'
'Meng, Wei'
'Yao, Lu'
'Liu, Liangliang'
'Xu, Feng'
'Zhao, Chujun'

_publ_section_title
;
 Chiral Wheel Anions of Copper(II)-Early Lanthanides(III) with High
 Optical-Limiting Properties
;
_journal_name_full 'Dalton Transactions'
_journal_paper_doi 10.1039/D2DT00117A
_journal_year 2022
_chemical_formula_sum 'C40 H28 Ce2.02 Cu10.98 K6.7 O70.58'
_chemical_formula_weight 2880.76
_space_group_crystal_system tetragonal
_space_group_IT_number 97
_space_group_name_Hall 'I 4 2'
_space_group_name_H-M_alt 'I 4 2 2'
_atom_sites_solution_hydrogens geom
_audit_creation_method SHELXL-2018/3
_audit_update_record
;
2022-03-11 deposited with the CCDC.	2022-03-15 downloaded from the CCDC.
;
_cell_angle_alpha 90
_cell_angle_beta 90
_cell_angle_gamma 90
_cell_formula_units_Z 4
_cell_length_a 23.212(3)
_cell_length_b 23.212(3)
_cell_length_c 18.090(3)
_cell_measurement_reflns_used 1232
_cell_measurement_temperature 423(2)
_cell_measurement_theta_max 19.64
_cell_measurement_theta_min 2.26
_cell_volume 9747(2)
_computing_structure_refinement 'SHELXL-2018/3 (Sheldrick, 2018)'
_computing_structure_solution 'SHELXT 2014/5 (Sheldrick, 2014)'
_diffrn_ambient_temperature 423(2)
_diffrn_measured_fraction_theta_full 0.983
_diffrn_measured_fraction_theta_max 0.986
_diffrn_measurement_device_type 'CCD area detector'
_diffrn_measurement_method 'phi and omega scans'
_diffrn_radiation_type MoK\a
_diffrn_radiation_wavelength 0.71073
_diffrn_reflns_av_R_equivalents 0.0640
_diffrn_reflns_av_unetI/netI 0.0395
_diffrn_reflns_Laue_measured_fraction_full 0.983
_diffrn_reflns_Laue_measured_fraction_max 0.986
_diffrn_reflns_limit_h_max 27
_diffrn_reflns_limit_h_min -30
_diffrn_reflns_limit_k_max 30
_diffrn_reflns_limit_k_min -25
_diffrn_reflns_limit_l_max 24
_diffrn_reflns_limit_l_min -24
_diffrn_reflns_number 44073
_diffrn_reflns_point_group_measured_fraction_full 0.988
_diffrn_reflns_point_group_measured_fraction_max 0.990
_diffrn_reflns_theta_full 25.242
_diffrn_reflns_theta_max 28.316
_diffrn_reflns_theta_min 2.775
_exptl_absorpt_coefficient_mu 3.651
_exptl_absorpt_correction_T_max 0.6482
_exptl_absorpt_correction_T_min 0.4867
_exptl_absorpt_correction_type multi-scan
_exptl_absorpt_process_details sadabs
_exptl_crystal_colour blue
_exptl_crystal_density_diffrn 1.963
_exptl_crystal_description block
_exptl_crystal_F_000 5280
_exptl_crystal_size_max 0.230
_exptl_crystal_size_mid 0.180
_exptl_crystal_size_min 0.130
_refine_diff_density_max 1.193
_refine_diff_density_min -1.277
_refine_diff_density_rms 0.177
_refine_ls_abs_structure_details
;
 Refined as an inversion twin.
;
_refine_ls_abs_structure_Flack 0.09(4)
_refine_ls_extinction_method none
_refine_ls_goodness_of_fit_ref 1.062
_refine_ls_hydrogen_treatment constr
_refine_ls_matrix_type full
_refine_ls_number_parameters 353
_refine_ls_number_reflns 6032
_refine_ls_number_restraints 48
_refine_ls_restrained_S_all 1.070
_refine_ls_R_factor_all 0.0676
_refine_ls_R_factor_gt 0.0581
_refine_ls_shift/su_max 0.000
_refine_ls_shift/su_mean 0.000
_refine_ls_structure_factor_coef Fsqd
_refine_ls_weighting_details 'w=1/[\s^2^(Fo^2^)+(0.0888P)^2^+96.5651P] where P=(Fo^2^+2Fc^2^)/3'
_refine_ls_weighting_scheme calc
_refine_ls_wR_factor_gt 0.1532
_refine_ls_wR_factor_ref 0.1624
_reflns_Friedel_coverage 0.804
_reflns_Friedel_fraction_full 0.994
_reflns_Friedel_fraction_max 0.995
_reflns_number_gt 5345
_reflns_number_total 6032
_reflns_threshold_expression 'I > 2\s(I)'
_cod_data_source_file d2dt00117a2.cif
_cod_data_source_block 2_b
_cod_original_cell_volume 9747(3)
_cod_original_formula_sum 'C40 H28 Ce2.02 Cu10.98 K6.70 O70.58'
_cod_database_code 7709832
_shelx_shelxl_version_number 2018/3
_shelx_space_group_comment
;
The symmetry employed for this shelxl refinement is uniquely defined
by the following loop, which should always be used as a source of
symmetry information in preference to the above space-group names.
They are only intended as comments.
;
_shelx_estimated_absorpt_t_min 0.487
_shelx_estimated_absorpt_t_max 0.648

loop_
_space_group_symop_operation_xyz
'x, y, z'
'-y, x, z'
'-x, -y, z'
'y, -x, z'
'x, -y, -z'
'y, x, -z'
'-x, y, -z'
'-y, -x, -z'
'x+1/2, y+1/2, z+1/2'
'-y+1/2, x+1/2, z+1/2'
'-x+1/2, -y+1/2, z+1/2'
'y+1/2, -x+1/2, z+1/2'
'x+1/2, -y+1/2, -z+1/2'
'y+1/2, x+1/2, -z+1/2'
'-x+1/2, y+1/2, -z+1/2'
'-y+1/2, -x+1/2, -z+1/2'

loop_
_atom_site_label
_atom_site_type_symbol
_atom_site_fract_x
_atom_site_fract_y
_atom_site_fract_z
_atom_site_U_iso_or_equiv
_atom_site_adp_type
_atom_site_occupancy
_atom_site_site_symmetry_order
_atom_site_calc_flag
_atom_site_refinement_flags_posn
_atom_site_refinement_flags_adp
_atom_site_refinement_flags_occupancy
_atom_site_disorder_assembly
_atom_site_disorder_group
Ce1 Ce 0.13357(2) 0.13357(2) 0.000000 0.02793(19) Uani 1 2 d S T P A .
Ce2 Ce 0.000000 0.000000 -0.261(3) 0.04(2) Uiso 0.021(6) 4 d S . P A 2
Cu1 Cu 0.000000 0.000000 -0.20048(11) 0.0286(6) Uani 0.979(6) 4 d S T P A 1
Cu2 Cu 0.000000 0.20988(7) 0.000000 0.0301(3) Uani 1 2 d S T P A .
Cu3 Cu 0.10514(7) 0.27546(6) -0.07994(8) 0.0357(3) Uani 1 1 d . . . . .
Cu4 Cu 0.11277(6) 0.26154(6) 0.08728(8) 0.0361(3) Uani 1 1 d . . . . .
K1 K 0.000000 0.000000 0.000000 0.0280(10) Uani 1 8 d S T P A .
K2 K 0.14382(18) 0.35618(18) -0.250000 0.0761(17) Uani 1 2 d S T P . .
K3 K 0.3831(4) 0.3241(4) 0.0618(5) 0.057(2) Uani 0.4 1 d . . P . .
K4 K 0.1307(7) 0.3793(6) 0.2134(10) 0.073(4) Uani 0.25 1 d . . P . .
K5 K -0.0511(12) 0.4964(12) -0.1042(14) 0.113(6) Uani 0.25 1 d . U P B 1
K5' K -0.1366(6) 0.500000 0.000000 0.058(3) Uani 0.3 2 d S T P B 2
O1 O 0.0597(4) 0.3032(4) 0.0002(7) 0.051(2) Uani 1 1 d . . . . .
O2 O 0.1568(3) 0.2382(3) -0.0015(5) 0.0325(13) Uani 1 1 d . . . . .
O3 O 0.0630(3) 0.0798(3) -0.0821(4) 0.0325(16) Uani 1 1 d . . . . .
O4 O 0.2545(4) 0.1518(4) 0.1655(4) 0.0391(18) Uani 1 1 d . . . . .
O5 O 0.1631(4) 0.1679(4) 0.1311(4) 0.0344(15) Uani 1 1 d . . . . .
O6 O 0.0574(4) 0.1937(4) -0.0732(4) 0.0312(16) Uani 1 1 d . . . . .
O7 O 0.0577(4) 0.1959(4) 0.0771(5) 0.0336(17) Uani 1 1 d . . . . .
O8 O 0.0236(3) 0.0806(3) -0.1956(4) 0.0326(15) Uani 1 1 d . . . . .
O9 O 0.1775(4) 0.3114(4) 0.1064(5) 0.046(2) Uani 1 1 d . . . . .
O10 O 0.0743(4) 0.2774(4) 0.1787(5) 0.0421(19) Uani 1 1 d . . . . .
O11 O 0.2672(4) 0.3296(5) 0.0697(6) 0.053(2) Uani 1 1 d . . . . .
O12 O 0.0131(4) 0.2386(5) 0.2578(5) 0.052(2) Uani 1 1 d . . . . .
O13 O 0.0589(5) 0.3285(4) -0.1400(5) 0.049(2) Uani 1 1 d . . . . .
O14 O -0.0043(6) 0.3998(4) -0.1280(6) 0.066(3) Uani 1 1 d . . . . .
O15 O 0.500000 0.3205(15) 0.000000 0.053(7) Uani 0.4 2 d S TU P C .
O16 O 0.4613(12) 0.3522(10) 0.1705(11) 0.063(5) Uani 0.5 1 d . U P C 1
O16' O 0.398(3) 0.432(3) 0.161(4) 0.13(2) Uiso 0.35 1 d . . P C 2
O17 O 0.000000 0.000000 -0.3261(10) 0.063(5) Uani 0.979(6) 4 d S TU P A 1
O18 O 0.000000 0.500000 0.033(2) 0.058(10) Uani 0.3 2 d S TU P . .
O19 O 0.1186(11) 0.4228(10) 0.1022(14) 0.022(5) Uani 0.25 1 d . U P . .
O20 O -0.0205(5) 0.3625(4) -0.2662(5) 0.038(2) Uani 0.75 1 d . U P . .
O21 O 0.2377(9) 0.4427(6) 0.1039(8) 0.049(4) Uani 0.55 1 d . U P D 1
O22 O 0.2798(19) 0.1220(19) 0.350(2) 0.096(12) Uiso 0.4 1 d . . P E 1
O22' O 0.295(3) 0.087(3) 0.455(3) 0.083(15) Uiso 0.25 1 d . . P F 2
C1 C 0.0305(6) 0.1868(5) 0.1463(6) 0.033(2) Uani 1 1 d . . . . .
H1 H 0.049999 0.154056 0.169618 0.040 Uiso 1 1 calc R U . . .
C2 C 0.0336(5) 0.1699(5) -0.1376(6) 0.029(2) Uani 1 1 d . . . . .
H2 H 0.054783 0.185177 -0.180167 0.034 Uiso 1 1 calc R U . . .
C3 C 0.0403(5) 0.1042(5) -0.1372(6) 0.031(2) Uani 1 1 d . . . . .
C4 C 0.2140(4) 0.2617(4) -0.0019(8) 0.037(2) Uani 1 1 d . . . . .
H6 H 0.219151 0.283156 -0.048105 0.044 Uiso 1 1 calc R U . . .
C5 C 0.2221(5) 0.3043(5) 0.0634(7) 0.041(3) Uani 1 1 d . . . . .
C6 C 0.0383(5) 0.2383(6) 0.1979(7) 0.042(3) Uani 1 1 d . . . . .
C7 C 0.0272(6) 0.3615(6) -0.1004(9) 0.053(3) Uani 1 1 d . . . . .
C8 C 0.0291(6) 0.3539(5) -0.0178(7) 0.043(3) Uani 1 1 d . . . . .
H13 H 0.050640 0.386511 0.002675 0.052 Uiso 1 1 calc R U . . .
C15 C 0.2032(5) 0.1707(5) 0.1759(6) 0.036(2) Uani 1 1 d . . . . .
C16 C 0.1920(6) 0.1972(8) 0.2506(7) 0.055(3) Uani 1 1 d . . . . .
H16A H 0.153182 0.211319 0.252503 0.082 Uiso 1 1 calc R U . . .
H16B H 0.218316 0.228542 0.258550 0.082 Uiso 1 1 calc R U . . .
H16C H 0.197460 0.168647 0.288335 0.082 Uiso 1 1 calc R U . . .

loop_
_atom_site_aniso_label
_atom_site_aniso_U_11
_atom_site_aniso_U_22
_atom_site_aniso_U_33
_atom_site_aniso_U_23
_atom_site_aniso_U_13
_atom_site_aniso_U_12
Ce1 0.0304(2) 0.0304(2) 0.0230(3) -0.0023(3) 0.0023(3) -0.0037(3)
Cu1 0.0326(7) 0.0326(7) 0.0205(10) 0.000 0.000 0.000
Cu2 0.0328(8) 0.0335(8) 0.0239(7) 0.000 0.0057(9) 0.000
Cu3 0.0415(8) 0.0352(7) 0.0305(7) 0.0016(5) 0.0084(6) -0.0023(6)
Cu4 0.0419(8) 0.0341(7) 0.0324(7) -0.0068(5) 0.0075(6) -0.0074(5)
K1 0.0306(15) 0.0306(15) 0.023(2) 0.000 0.000 0.000
K2 0.076(2) 0.076(2) 0.076(3) 0.037(2) 0.037(2) 0.007(3)
K3 0.043(4) 0.078(6) 0.050(4) 0.001(4) -0.002(3) -0.013(4)
K4 0.064(8) 0.042(7) 0.112(12) -0.028(7) 0.005(9) 0.007(6)
K5 0.153(13) 0.068(9) 0.116(11) 0.001(10) -0.036(10) -0.003(10)
K5' 0.063(8) 0.064(8) 0.047(6) 0.005(8) 0.000 0.000
O1 0.060(5) 0.054(5) 0.040(4) 0.006(5) 0.004(5) 0.019(4)
O2 0.036(3) 0.034(3) 0.028(3) -0.005(4) 0.004(4) -0.009(3)
O3 0.037(4) 0.036(4) 0.025(3) -0.001(3) 0.003(3) -0.003(3)
O4 0.037(4) 0.051(5) 0.030(4) -0.006(3) 0.000(3) 0.001(4)
O5 0.035(4) 0.039(5) 0.029(3) -0.013(3) 0.002(3) 0.000(3)
O6 0.037(4) 0.035(4) 0.022(3) 0.001(3) 0.005(3) -0.003(3)
O7 0.035(4) 0.033(4) 0.033(4) 0.000(3) 0.006(3) -0.006(3)
O8 0.042(4) 0.029(4) 0.027(3) -0.001(3) -0.001(3) 0.002(3)
O9 0.042(5) 0.048(5) 0.048(5) -0.017(4) 0.003(4) -0.006(4)
O10 0.052(5) 0.035(4) 0.040(4) -0.009(3) 0.012(4) -0.004(4)
O11 0.047(5) 0.060(6) 0.051(5) -0.021(4) 0.003(4) -0.016(4)
O12 0.052(6) 0.075(6) 0.029(4) -0.011(4) 0.008(3) -0.013(4)
O13 0.060(6) 0.047(5) 0.041(5) 0.009(4) 0.010(4) 0.012(4)
O14 0.081(8) 0.050(5) 0.068(6) 0.021(5) 0.031(7) 0.013(6)
O15 0.052(12) 0.063(12) 0.045(11) 0.000 0.016(11) 0.000
O16 0.090(12) 0.059(10) 0.039(8) -0.006(8) -0.010(8) 0.007(9)
O17 0.075(7) 0.075(7) 0.039(7) 0.000 0.000 0.000
O18 0.076(15) 0.051(14) 0.047(13) 0.000 0.000 0.002(13)
O19 0.022(9) 0.017(9) 0.026(9) 0.002(7) -0.014(8) -0.003(8)
O20 0.062(6) 0.027(4) 0.025(4) 0.015(4) -0.005(4) -0.006(4)
O21 0.096(10) 0.024(6) 0.026(6) -0.014(5) -0.020(7) -0.004(7)
C1 0.046(6) 0.032(5) 0.021(5) -0.002(4) -0.002(4) 0.002(5)
C2 0.029(5) 0.034(6) 0.023(4) 0.003(4) 0.004(4) -0.003(4)
C3 0.036(5) 0.032(5) 0.023(4) 0.001(4) -0.002(4) -0.004(4)
C4 0.039(5) 0.036(5) 0.036(5) -0.007(6) 0.008(6) -0.013(4)
C5 0.040(6) 0.039(6) 0.043(6) -0.007(5) 0.001(5) 0.000(5)
C6 0.036(6) 0.053(7) 0.036(6) -0.010(5) 0.011(5) 0.000(5)
C7 0.051(7) 0.048(7) 0.060(8) 0.009(6) 0.022(6) 0.013(6)
C8 0.048(7) 0.037(6) 0.045(7) -0.002(4) 0.014(5) 0.000(5)
C15 0.041(6) 0.038(6) 0.029(5) -0.005(4) 0.000(4) -0.007(4)
C16 0.044(8) 0.082(12) 0.038(5) -0.025(7) 0.000(5) 0.004(6)

loop_
_atom_type_symbol
_atom_type_description
_atom_type_scat_dispersion_real
_atom_type_scat_dispersion_imag
_atom_type_scat_source
C C 0.0033 0.0016 'International Tables Vol C Tables 4.2.6.8 and 6.1.1.4'
H H 0.0000 0.0000 'International Tables Vol C Tables 4.2.6.8 and 6.1.1.4'
Cu Cu 0.3201 1.2651 'International Tables Vol C Tables 4.2.6.8 and 6.1.1.4'
K K 0.2009 0.2494 'International Tables Vol C Tables 4.2.6.8 and 6.1.1.4'
Ce Ce -0.2486 2.6331 'International Tables Vol C Tables 4.2.6.8 and 6.1.1.4'
O O 0.0106 0.0060 'International Tables Vol C Tables 4.2.6.8 and 6.1.1.4'

loop_
_geom_angle_atom_site_label_1
_geom_angle_atom_site_label_2
_geom_angle_atom_site_label_3
_geom_angle
_geom_angle_site_symmetry_1
_geom_angle_site_symmetry_3
_geom_angle_publ_flag
O2 Ce1 O2 64.9(3) 6 . ?
O2 Ce1 O3 138.0(3) 6 . ?
O2 Ce1 O3 127.9(3) . . ?
O2 Ce1 O3 127.9(3) 6 6 ?
O2 Ce1 O3 138.0(3) . 6 ?
O3 Ce1 O3 73.0(3) . 6 ?
O2 Ce1 O5 69.7(3) 6 6 ?
O2 Ce1 O5 70.4(3) . 6 ?
O3 Ce1 O5 78.1(2) . 6 ?
O3 Ce1 O5 148.9(2) 6 6 ?
O2 Ce1 O5 70.4(3) 6 . ?
O2 Ce1 O5 69.7(3) . . ?
O3 Ce1 O5 148.9(2) . . ?
O3 Ce1 O5 78.1(2) 6 . ?
O5 Ce1 O5 132.3(3) 6 . ?
O2 Ce1 O6 123.4(3) 6 . ?
O2 Ce1 O6 67.6(3) . . ?
O3 Ce1 O6 62.0(2) . . ?
O3 Ce1 O6 108.0(2) 6 . ?
O5 Ce1 O6 66.6(3) 6 . ?
O5 Ce1 O6 118.5(3) . . ?
O2 Ce1 O6 67.6(3) 6 6 ?
O2 Ce1 O6 123.4(3) . 6 ?
O3 Ce1 O6 108.0(2) . 6 ?
O3 Ce1 O6 62.0(2) 6 6 ?
O5 Ce1 O6 118.5(3) 6 6 ?
O5 Ce1 O6 66.6(3) . 6 ?
O6 Ce1 O6 168.5(4) . 6 ?
O2 Ce1 O7 121.4(3) 6 . ?
O2 Ce1 O7 67.7(2) . . ?
O3 Ce1 O7 98.4(2) . . ?
O3 Ce1 O7 73.7(2) 6 . ?
O5 Ce1 O7 122.4(3) 6 . ?
O5 Ce1 O7 62.0(3) . . ?
O6 Ce1 O7 61.9(2) . . ?
O6 Ce1 O7 117.0(2) 6 . ?
O2 Ce1 O7 67.7(2) 6 6 ?
O2 Ce1 O7 121.4(3) . 6 ?
O3 Ce1 O7 73.7(2) . 6 ?
O3 Ce1 O7 98.4(2) 6 6 ?
O5 Ce1 O7 62.0(3) 6 6 ?
O5 Ce1 O7 122.4(3) . 6 ?
O6 Ce1 O7 117.0(2) . 6 ?
O6 Ce1 O7 61.9(2) 6 6 ?
O7 Ce1 O7 170.4(3) . 6 ?
O2 Ce1 Cu4 35.2(2) 6 6 ?
O2 Ce1 Cu4 86.79(17) . 6 ?
O3 Ce1 Cu4 102.86(16) . 6 ?
O3 Ce1 Cu4 127.57(17) 6 6 ?
O5 Ce1 Cu4 49.0(2) 6 6 ?
O5 Ce1 Cu4 103.71(19) . 6 ?
O6 Ce1 Cu4 115.59(17) . 6 ?
O6 Ce1 Cu4 70.86(17) 6 6 ?
O7 Ce1 Cu4 153.59(17) . 6 ?
O7 Ce1 Cu4 35.98(17) 6 6 ?
O2 Ce1 Cu4 86.79(17) 6 . ?
O2 Ce1 Cu4 35.2(2) . . ?
O3 Ce1 Cu4 127.57(17) . . ?
O3 Ce1 Cu4 102.86(16) 6 . ?
O5 Ce1 Cu4 103.71(19) 6 . ?
O5 Ce1 Cu4 49.0(2) . . ?
O6 Ce1 Cu4 70.86(17) . . ?
O6 Ce1 Cu4 115.59(17) 6 . ?
O7 Ce1 Cu4 35.98(17) . . ?
O7 Ce1 Cu4 153.58(17) 6 . ?
Cu4 Ce1 Cu4 117.66(5) 6 . ?
O8 Ce2 O8 74.3(13) 4 3 ?
O8 Ce2 O8 117(3) 4 2 ?
O8 Ce2 O8 74.3(13) 3 2 ?
O8 Ce2 O8 74.3(13) 4 . ?
O8 Ce2 O8 117(3) 3 . ?
O8 Ce2 O8 74.3(13) 2 . ?
O8 Cu1 O8 89.88(2) 3 4 ?
O8 Cu1 O8 89.88(2) 3 2 ?
O8 Cu1 O8 174.8(5) 4 2 ?
O8 Cu1 O8 174.8(5) 3 . ?
O8 Cu1 O8 89.88(2) 4 . ?
O8 Cu1 O8 89.88(2) 2 . ?
O8 Cu1 O17 92.6(2) 3 . ?
O8 Cu1 O17 92.6(2) 4 . ?
O8 Cu1 O17 92.6(2) 2 . ?
O8 Cu1 O17 92.6(2) . . ?
O8 Cu1 K1 87.4(2) 3 . ?
O8 Cu1 K1 87.4(2) 4 . ?
O8 Cu1 K1 87.4(2) 2 . ?
O8 Cu1 K1 87.4(2) . . ?
O17 Cu1 K1 180.0 . . ?
O6 Cu2 O6 157.4(5) 7 . ?
O6 Cu2 O7 87.2(3) 7 . ?
O6 Cu2 O7 89.1(3) . . ?
O6 Cu2 O7 89.1(3) 7 7 ?
O6 Cu2 O7 87.2(3) . 7 ?
O7 Cu2 O7 160.9(5) . 7 ?
O6 Cu2 Ce1 120.5(2) 7 . ?
O6 Cu2 Ce1 45.5(2) . . ?
O7 Cu2 Ce1 47.5(2) . . ?
O7 Cu2 Ce1 120.7(2) 7 . ?
O6 Cu2 Ce1 45.5(2) 7 2 ?
O6 Cu2 Ce1 120.5(2) . 2 ?
O7 Cu2 Ce1 120.7(2) . 2 ?
O7 Cu2 Ce1 47.5(2) 7 2 ?
Ce1 Cu2 Ce1 120.51(5) . 2 ?
O1 Cu3 O4 174.6(4) . 6 ?
O1 Cu3 O13 84.6(4) . . ?
O4 Cu3 O13 91.2(4) 6 . ?
O1 Cu3 O2 86.6(4) . . ?
O4 Cu3 O2 96.8(3) 6 . ?
O13 Cu3 O2 165.6(4) . . ?
O1 Cu3 O6 88.3(4) . . ?
O4 Cu3 O6 96.2(3) 6 . ?
O13 Cu3 O6 107.3(4) . . ?
O2 Cu3 O6 83.8(3) . . ?
O1 Cu3 Cu4 46.6(3) . . ?
O4 Cu3 Cu4 136.8(3) 6 . ?
O13 Cu3 Cu4 130.4(3) . . ?
O2 Cu3 Cu4 40.0(2) . . ?
O6 Cu3 Cu4 83.3(2) . . ?
O1 Cu3 K2 126.4(3) . . ?
O4 Cu3 K2 48.3(3) 6 . ?
O13 Cu3 K2 49.9(3) . . ?
O2 Cu3 K2 130.2(2) . . ?
O6 Cu3 K2 127.1(2) . . ?
Cu4 Cu3 K2 149.55(6) . . ?
O10 Cu4 O9 95.4(4) . . ?
O10 Cu4 O2 173.7(4) . . ?
O9 Cu4 O2 84.6(3) . . ?
O10 Cu4 O7 85.9(4) . . ?
O9 Cu4 O7 166.7(4) . . ?
O2 Cu4 O7 92.7(3) . . ?
O10 Cu4 O1 105.7(4) . . ?
O9 Cu4 O1 107.4(4) . . ?
O2 Cu4 O1 80.2(4) . . ?
O7 Cu4 O1 85.0(4) . . ?
O10 Cu4 Cu3 144.1(3) . . ?
O9 Cu4 Cu3 99.2(3) . . ?
O2 Cu4 Cu3 41.7(2) . . ?
O7 Cu4 Cu3 87.3(2) . . ?
O1 Cu4 Cu3 38.5(3) . . ?
O10 Cu4 Ce1 129.5(3) . . ?
O9 Cu4 Ce1 119.8(3) . . ?
O2 Cu4 Ce1 46.4(2) . . ?
O7 Cu4 Ce1 51.8(2) . . ?
O1 Cu4 Ce1 97.5(3) . . ?
Cu3 Cu4 Ce1 68.88(4) . . ?
O10 Cu4 K4 50.1(4) . . ?
O9 Cu4 K4 48.5(4) . . ?
O2 Cu4 K4 131.7(3) . . ?
O7 Cu4 K4 135.6(4) . . ?
O1 Cu4 K4 100.6(4) . . ?
Cu3 Cu4 K4 123.9(3) . . ?
Ce1 Cu4 K4 161.0(3) . . ?
O3 K1 O3 65.6(3) . 6 ?
O3 K1 O3 115.6(3) . 3 ?
O3 K1 O3 168.6(3) 6 3 ?
O3 K1 O3 168.6(3) . 8 ?
O3 K1 O3 115.6(3) 6 8 ?
O3 K1 O3 65.6(3) 3 8 ?
O3 K1 O3 96.7(3) . 7 ?
O3 K1 O3 73.53(14) 6 7 ?
O3 K1 O3 116.7(3) 3 7 ?
O3 K1 O3 73.53(14) 8 7 ?
O3 K1 O3 73.53(14) . 2 ?
O3 K1 O3 116.7(3) 6 2 ?
O3 K1 O3 73.53(14) 3 2 ?
O3 K1 O3 96.7(3) 8 2 ?
O3 K1 O3 65.6(3) 7 2 ?
O3 K1 O3 116.7(3) . 5 ?
O3 K1 O3 73.53(14) 6 5 ?
O3 K1 O3 96.7(3) 3 5 ?
O3 K1 O3 73.53(14) 8 5 ?
O3 K1 O3 115.6(3) 7 5 ?
O3 K1 O3 168.6(3) 2 5 ?
O3 K1 O3 73.53(14) . 4 ?
O3 K1 O3 96.7(3) 6 4 ?
O3 K1 O3 73.53(14) 3 4 ?
O3 K1 O3 116.7(3) 8 4 ?
O3 K1 O3 168.6(3) 7 4 ?
O3 K1 O3 115.6(3) 2 4 ?
O3 K1 O3 65.6(3) 5 4 ?
O3 K1 Cu1 57.83(15) . . ?
O3 K1 Cu1 122.18(15) 6 . ?
O3 K1 Cu1 57.82(15) 3 . ?
O3 K1 Cu1 122.18(15) 8 . ?
O3 K1 Cu1 122.18(15) 7 . ?
O3 K1 Cu1 57.82(15) 2 . ?
O3 K1 Cu1 122.18(15) 5 . ?
O3 K1 Cu1 57.82(15) 4 . ?
O3 K1 Cu1 122.17(15) . 5 ?
O3 K1 Cu1 57.82(15) 6 5 ?
O3 K1 Cu1 122.18(15) 3 5 ?
O3 K1 Cu1 57.82(15) 8 5 ?
O3 K1 Cu1 57.82(15) 7 5 ?
O3 K1 Cu1 122.18(15) 2 5 ?
O3 K1 Cu1 57.82(15) 5 5 ?
O3 K1 Cu1 122.18(15) 4 5 ?
Cu1 K1 Cu1 180.0 . 5 ?
O3 K1 Ce1 32.79(15) . . ?
O3 K1 Ce1 32.79(15) 6 . ?
O3 K1 Ce1 147.21(15) 3 . ?
O3 K1 Ce1 147.21(15) 8 . ?
O3 K1 Ce1 84.32(15) 7 . ?
O3 K1 Ce1 95.68(15) 2 . ?
O3 K1 Ce1 95.68(15) 5 . ?
O3 K1 Ce1 84.32(15) 4 . ?
Cu1 K1 Ce1 90.0 . . ?
Cu1 K1 Ce1 90.0 5 . ?
O3 K1 Ce1 147.21(15) . 3 ?
O3 K1 Ce1 147.21(15) 6 3 ?
O3 K1 Ce1 32.79(15) 3 3 ?
O3 K1 Ce1 32.79(15) 8 3 ?
O3 K1 Ce1 95.68(15) 7 3 ?
O3 K1 Ce1 84.32(15) 2 3 ?
O3 K1 Ce1 84.32(15) 5 3 ?
O3 K1 Ce1 95.68(15) 4 3 ?
Cu1 K1 Ce1 90.0 . 3 ?
Cu1 K1 Ce1 90.0 5 3 ?
Ce1 K1 Ce1 180.0 . 3 ?
O22 K2 O22 139.3(19) 6 11_554 ?
O22 K2 O4 79.4(10) 6 6 ?
O22 K2 O4 74.9(10) 11_554 6 ?
O22 K2 O4 74.9(10) 6 11_554 ?
O22 K2 O4 79.4(10) 11_554 11_554 ?
O4 K2 O4 100.6(4) 6 11_554 ?
O22 K2 O13 101.3(10) 6 . ?
O22 K2 O13 91.8(10) 11_554 . ?
O4 K2 O13 58.8(3) 6 . ?
O4 K2 O13 159.3(3) 11_554 . ?
O22 K2 O13 91.8(10) 6 16_554 ?
O22 K2 O13 101.3(10) 11_554 16_554 ?
O4 K2 O13 159.3(3) 6 16_554 ?
O4 K2 O13 58.8(3) 11_554 16_554 ?
O13 K2 O13 141.9(4) . 16_554 ?
O22 K2 Cu3 71.7(10) 6 16_554 ?
O22 K2 Cu3 100.6(10) 11_554 16_554 ?
O4 K2 Cu3 128.2(2) 6 16_554 ?
O4 K2 Cu3 31.09(17) 11_554 16_554 ?
O13 K2 Cu3 167.0(2) . 16_554 ?
O13 K2 Cu3 31.5(2) 16_554 16_554 ?
O22 K2 Cu3 100.6(10) 6 . ?
O22 K2 Cu3 71.7(10) 11_554 . ?
O4 K2 Cu3 31.09(17) 6 . ?
O4 K2 Cu3 128.2(2) 11_554 . ?
O13 K2 Cu3 31.5(2) . . ?
O13 K2 Cu3 167.0(2) 16_554 . ?
Cu3 K2 Cu3 158.58(19) 16_554 . ?
O22 K2 K5 141.4(10) 6 3_565 ?
O22 K2 K5 77.6(10) 11_554 3_565 ?
O4 K2 K5 109.1(3) 6 3_565 ?
O4 K2 K5 135.8(4) 11_554 3_565 ?
O13 K2 K5 58.3(4) . 3_565 ?
O13 K2 K5 89.5(4) 16_554 3_565 ?
Cu3 K2 K5 120.4(3) 16_554 3_565 ?
Cu3 K2 K5 78.3(3) . 3_565 ?
O22 K2 K5 77.6(10) 6 14_454 ?
O22 K2 K5 141.4(10) 11_554 14_454 ?
O4 K2 K5 135.8(4) 6 14_454 ?
O4 K2 K5 109.1(3) 11_554 14_454 ?
O13 K2 K5 89.5(4) . 14_454 ?
O13 K2 K5 58.3(4) 16_554 14_454 ?
Cu3 K2 K5 78.3(3) 16_554 14_454 ?
Cu3 K2 K5 120.4(3) . 14_454 ?
K5 K2 K5 70.5(7) 3_565 14_454 ?
O11 K3 O16 127.5(7) . . ?
O11 K3 O22' 107.0(13) . 16 ?
O16 K3 O22' 98.2(13) . 16 ?
O11 K3 O22 88.2(9) . 16 ?
O16 K3 O22 80.1(10) . 16 ?
O11 K3 O15 160.6(4) . . ?
O16 K3 O15 70.7(6) . . ?
O22' K3 O15 73.1(14) 16 . ?
O22 K3 O15 103.0(11) 16 . ?
O11 K3 K3 63.7(4) . 6 ?
O16 K3 K3 137.3(6) . 6 ?
O22 K3 K3 141.7(9) 16 6 ?
O15 K3 K3 98.8(4) . 6 ?
O11 K3 O11 69.5(4) . 6 ?
O16 K3 O11 161.1(7) . 6 ?
O22' K3 O11 65.9(12) 16 6 ?
O22 K3 O11 93.2(9) 16 6 ?
O15 K3 O11 93.9(4) . 6 ?
K3 K3 O11 53.9(3) 6 6 ?
O11 K3 O16' 92.5(12) . . ?
O22' K3 O16' 144.2(17) 16 . ?
O15 K3 O16' 98.0(14) . . ?
K3 K3 O16' 96.7(12) 6 . ?
O11 K3 O16' 149.8(12) 6 . ?
K4 K4 O19 156.3(8) 16 . ?
K4 K4 O20 91.5(11) 16 10 ?
O19 K4 O20 73.0(8) . 10 ?
K4 K4 O9 131.3(7) 16 . ?
O19 K4 O9 71.2(8) . . ?
O20 K4 O9 130.9(8) 10 . ?
K4 K4 O20 58.8(10) 16 7 ?
O19 K4 O20 104.8(9) . 7 ?
O20 K4 O20 98.5(6) 10 7 ?
O9 K4 O20 122.4(6) . 7 ?
K4 K4 O10 89.7(13) 16 . ?
O19 K4 O10 96.9(9) . . ?
O20 K4 O10 155.1(8) 10 . ?
O9 K4 O10 62.2(4) . . ?
O20 K4 O10 61.4(4) 7 . ?
K4 K4 O10 64.0(12) 16 16 ?
O19 K4 O10 119.4(9) . 16 ?
O20 K4 O10 60.7(4) 10 16 ?
O9 K4 O10 112.0(6) . 16 ?
O20 K4 O10 118.1(6) 7 16 ?
O10 K4 O10 140.0(7) . 16 ?
K4 K4 O14 108.9(10) 16 7 ?
O19 K4 O14 54.5(8) . 7 ?
O20 K4 O14 89.4(5) 10 7 ?
O9 K4 O14 96.0(6) . 7 ?
O20 K4 O14 50.8(4) 7 7 ?
O10 K4 O14 66.7(4) . 7 ?
O10 K4 O14 148.0(5) 16 7 ?
K4 K4 Cu4 118.0(13) 16 . ?
O19 K4 Cu4 76.2(7) . . ?
O20 K4 Cu4 149.2(8) 10 . ?
O9 K4 Cu4 32.1(3) . . ?
O20 K4 Cu4 90.3(4) 7 . ?
O10 K4 Cu4 31.9(2) . . ?
O10 K4 Cu4 138.5(5) 16 . ?
O14 K4 Cu4 73.4(4) 7 . ?
K4 K4 K5 122.6(5) 16 7 ?
O19 K4 K5 33.7(8) . 7 ?
O20 K4 K5 54.1(5) 10 7 ?
O9 K4 K5 103.7(7) . 7 ?
O20 K4 K5 80.3(6) 7 7 ?
O10 K4 K5 105.1(7) . 7 ?
O10 K4 K5 114.3(6) 16 7 ?
O14 K4 K5 40.5(5) 7 7 ?
Cu4 K4 K5 99.0(6) . 7 ?
K4 K4 K5 43.3(4) 16 10 ?
O19 K4 K5 113.0(9) . 10 ?
O20 K4 K5 66.1(6) 10 10 ?
O9 K4 K5 161.2(7) . 10 ?
O20 K4 K5 39.2(4) 7 10 ?
O10 K4 K5 99.0(6) . 10 ?
O10 K4 K5 82.5(5) 16 10 ?
O14 K4 K5 74.1(4) 7 10 ?
Cu4 K4 K5 129.4(5) . 10 ?
K5 K4 K5 79.4(8) 7 10 ?
K4 K4 K5' 152.8(7) 16 3_565 ?
O19 K4 K5' 12.8(7) . 3_565 ?
O20 K4 K5' 63.0(5) 10 3_565 ?
O9 K4 K5' 75.7(5) . 3_565 ?
O20 K4 K5' 113.0(6) 7 3_565 ?
O10 K4 K5' 109.3(5) . 3_565 ?
O10 K4 K5' 106.7(5) 16 3_565 ?
O14 K4 K5' 64.4(4) 7 3_565 ?
Cu4 K4 K5' 86.3(4) . 3_565 ?
K5 K4 K5' 35.0(5) 7 3_565 ?
K5 K4 K5' 112.5(5) 10 3_565 ?
O18 K5 O19 118.9(15) 5_565 7 ?
O18 K5 K5 47.1(13) 5_565 3_565 ?
O19 K5 K5 137(2) 7 3_565 ?
O18 K5 O14 82.9(11) 5_565 . ?
O19 K5 O14 68.9(10) 7 . ?
K5 K5 O14 68.5(13) 3_565 . ?
O18 K5 O18 17.4(13) 5_565 . ?
O19 K5 O18 107.4(12) 7 . ?
K5 K5 O18 64.5(7) 3_565 . ?
O14 K5 O18 89.8(8) . . ?
O18 K5 O14 75.9(10) 5_565 3_565 ?
O19 K5 O14 163.5(13) 7 3_565 ?
K5 K5 O14 58.3(11) 3_565 3_565 ?
O14 K5 O14 123.1(11) . 3_565 ?
O18 K5 O14 85.1(7) . 3_565 ?
O18 K5 O20 175.0(15) 5_565 14_454 ?
O19 K5 O20 58.9(8) 7 14_454 ?
K5 K5 O20 130.7(6) 3_565 14_454 ?
O14 K5 O20 92.1(9) . 14_454 ?
O18 K5 O20 164.0(12) . 14_454 ?
O14 K5 O20 107.0(8) 3_565 14_454 ?
O18 K5 C7 79.9(9) 5_565 3_565 ?
O19 K5 C7 146.9(13) 7 3_565 ?
K5 K5 C7 76.4(13) 3_565 3_565 ?
O14 K5 C7 143.8(12) . 3_565 ?
O18 K5 C7 83.1(7) . 3_565 ?
O14 K5 C7 21.1(5) 3_565 3_565 ?
O20 K5 C7 104.3(8) 14_454 3_565 ?
O18 K5 K5 42.8(13) 5_565 5_565 ?
O19 K5 K5 91.0(11) 7 5_565 ?
K5 K5 K5 89.82(12) 3_565 5_565 ?
O14 K5 K5 102.1(10) . 5_565 ?
O18 K5 K5 25.4(7) . 5_565 ?
O14 K5 K5 96.7(10) 3_565 5_565 ?
O20 K5 K5 139.3(6) 14_454 5_565 ?
C7 K5 K5 86.3(9) 3_565 5_565 ?
O18 K5 K4 137.6(12) 5_565 7 ?
O19 K5 K4 32.9(8) 7 7 ?
K5 K5 K4 122.1(13) 3_565 7 ?
O14 K5 K4 59.4(7) . 7 ?
O18 K5 K4 133.9(9) . 7 ?
O14 K5 K4 139.6(9) 3_565 7 ?
O20 K5 K4 38.0(4) 14_454 7 ?
C7 K5 K4 142.1(8) 3_565 7 ?
K5 K5 K4 123.1(9) 5_565 7 ?
O18 K5 K5 11.0(9) 5_565 7 ?
O19 K5 K5 110.3(10) 7 7 ?
K5 K5 K5 57.9(8) 3_565 7 ?
O14 K5 K5 85.1(7) . 7 ?
O18 K5 K5 6.9(4) . 7 ?
O14 K5 K5 83.3(6) 3_565 7 ?
O20 K5 K5 168.9(10) 14_454 7 ?
C7 K5 K5 84.0(5) 3_565 7 ?
K5 K5 K5 32.3(8) 5_565 7 ?
K4 K5 K5 133.8(5) 7 7 ?
O18 K5 K4 140.9(13) 5_565 12_454 ?
O19 K5 K4 47.0(8) 7 12_454 ?
K5 K5 K4 112.8(10) 3_565 12_454 ?
O14 K5 K4 58.2(6) . 12_454 ?
O18 K5 K4 143.0(9) . 12_454 ?
O14 K5 K4 126.6(8) 3_565 12_454 ?
O20 K5 K4 34.1(4) 14_454 12_454 ?
C7 K5 K4 133.5(7) 3_565 12_454 ?
K5 K5 K4 136.7(10) 5_565 12_454 ?
K4 K5 K4 14.1(4) 7 12_454 ?
K5 K5 K4 140.9(4) 7 12_454 ?
O19 K5' O19 161.5(13) 3_565 7 ?
O19 K5' O22' 113.1(14) 3_565 13_455 ?
O19 K5' O22' 78.2(14) 7 13_455 ?
O19 K5' O22' 78.2(14) 3_565 9_454 ?
O19 K5' O22' 113.1(14) 7 9_454 ?
O19 K5' O18 88.6(8) 3_565 5_565 ?
O19 K5' O18 73.1(8) 7 5_565 ?
O19 K5' O18 73.1(8) 3_565 . ?
O19 K5' O18 88.6(8) 7 . ?
O22' K5' O18 121.3(14) 13_455 . ?
O22' K5' O18 129.4(13) 9_454 . ?
O18 K5' O18 21.6(14) 5_565 . ?
O19 K5' K4 11.1(6) 3_565 3_565 ?
O19 K5' K4 166.4(7) 7 3_565 ?
O22' K5' K4 102.1(13) 13_455 3_565 ?
O22' K5' K4 79.9(13) 9_454 3_565 ?
O18 K5' K4 97.1(6) 5_565 3_565 ?
O18 K5' K4 79.6(6) . 3_565 ?
O19 K5' K4 166.4(7) 3_565 7 ?
O19 K5' K4 11.1(6) 7 7 ?
O22' K5' K4 79.9(13) 13_455 7 ?
O22' K5' K4 102.1(13) 9_454 7 ?
O18 K5' K4 79.6(6) 5_565 7 ?
O18 K5' K4 97.1(6) . 7 ?
K4 K5' K4 176.7(5) 3_565 7 ?
C8 O1 Cu3 112.7(8) . . ?
C8 O1 Cu4 143.6(9) . . ?
Cu3 O1 Cu4 94.9(3) . . ?
C4 O2 Cu4 112.2(7) . . ?
C4 O2 Cu3 112.2(7) . . ?
Cu4 O2 Cu3 98.3(3) . . ?
C4 O2 Ce1 124.9(6) . . ?
Cu4 O2 Ce1 98.4(3) . . ?
Cu3 O2 Ce1 107.0(3) . . ?
C3 O3 Ce1 120.7(7) . . ?
C3 O3 K1 120.1(7) . . ?
Ce1 O3 K1 110.7(2) . . ?
C15 O4 Cu3 122.6(7) . 6 ?
C15 O4 K2 136.0(7) . 11 ?
Cu3 O4 K2 100.6(3) 6 11 ?
C15 O5 Ce1 144.6(8) . . ?
C2 O6 Cu2 112.1(7) . . ?
C2 O6 Cu3 119.4(6) . . ?
Cu2 O6 Cu3 102.7(4) . . ?
C2 O6 Ce1 118.5(7) . . ?
Cu2 O6 Ce1 103.0(3) . . ?
Cu3 O6 Ce1 98.5(3) . . ?
C1 O7 Cu2 110.5(7) . . ?
C1 O7 Cu4 108.4(7) . . ?
Cu2 O7 Cu4 112.1(4) . . ?
C1 O7 Ce1 132.4(7) . . ?
Cu2 O7 Ce1 99.7(3) . . ?
Cu4 O7 Ce1 92.2(3) . . ?
C3 O8 Cu1 123.1(7) . . ?
C3 O8 Ce2 150.8(15) . . ?
C5 O9 Cu4 115.8(8) . . ?
C5 O9 K4 144.5(9) . . ?
Cu4 O9 K4 99.4(5) . . ?
C6 O10 Cu4 113.7(7) . . ?
C6 O10 K4 148.2(8) . . ?
Cu4 O10 K4 98.0(5) . . ?
C6 O10 K4 123.0(8) . 16 ?
Cu4 O10 K4 121.1(5) . 16 ?
K4 O10 K4 26.2(7) . 16 ?
C5 O11 K3 146.9(9) . . ?
C5 O11 K3 120.7(9) . 6 ?
K3 O11 K3 62.4(4) . 6 ?
C7 O13 Cu3 112.3(9) . . ?
C7 O13 K2 130.3(9) . . ?
Cu3 O13 K2 98.6(4) . . ?
C7 O14 K5 144.3(12) . . ?
C7 O14 K5 106.6(13) . 3_565 ?
K5 O14 K5 53.2(11) . 3_565 ?
C7 O14 K4 126.3(11) . 7 ?
K5 O14 K4 80.1(7) . 7 ?
K5 O14 K4 127.1(7) 3_565 7 ?
K3 O15 K3 176.7(14) . 7_655 ?
O18 O18 K5 137.1(13) 5_565 7 ?
O18 O18 K5 137.1(13) 5_565 5_565 ?
K5 O18 K5 86(3) 7 5_565 ?
O18 O18 K5 25.5(7) 5_565 . ?
K5 O18 K5 162.1(13) 7 . ?
K5 O18 K5 111.8(16) 5_565 . ?
O18 O18 K5 25.5(7) 5_565 3_565 ?
K5 O18 K5 111.8(16) 7 3_565 ?
K5 O18 K5 162.1(13) 5_565 3_565 ?
K5 O18 K5 51.0(14) . 3_565 ?
O18 O18 K5' 79.2(7) 5_565 3_565 ?
K5 O18 K5' 58.0(10) 7 3_565 ?
K5 O18 K5' 143.5(19) 5_565 3_565 ?
K5 O18 K5' 104.6(12) . 3_565 ?
K5 O18 K5' 53.8(7) 3_565 3_565 ?
O18 O18 K5' 79.2(7) 5_565 . ?
K5' O18 K5' 158.4(14) 3_565 . ?
K4 O19 K5 113.4(14) . 7 ?
K4 O19 K5' 156.1(12) . 3_565 ?
K5 O19 K5' 67.3(10) 7 3_565 ?
K4 O20 K4 29.7(8) 12_454 7 ?
K4 O20 K5 87.9(7) 12_454 14_454 ?
K4 O20 K5 106.7(7) 7 14_454 ?
K2 O22 K3 165.2(18) 11 16 ?
O7 C1 C6 111.8(10) . . ?
O7 C1 C2 112.0(9) . 7 ?
C6 C1 C2 112.0(9) . 7 ?
O6 C2 C3 110.3(9) . . ?
O6 C2 C1 111.4(9) . 7 ?
C3 C2 C1 110.6(9) . 7 ?
O8 C3 O3 126.8(10) . . ?
O8 C3 C2 113.6(9) . . ?
O3 C3 C2 119.6(9) . . ?
O2 C4 C5 110.4(9) . . ?
O2 C4 C4 112.6(5) . 6 ?
C5 C4 C4 109.3(13) . 6 ?
O11 C5 O9 124.7(11) . . ?
O11 C5 C4 119.1(11) . . ?
O9 C5 C4 116.1(10) . . ?
O12 C6 O10 123.0(12) . . ?
O12 C6 C1 119.0(12) . . ?
O10 C6 C1 117.7(10) . . ?
O14 C7 O13 122.5(14) . . ?
O14 C7 C8 119.5(12) . . ?
O13 C7 C8 117.9(12) . . ?
O14 C7 K5 52.3(10) . 3_565 ?
O13 C7 K5 118.9(10) . 3_565 ?
C8 C7 K5 97.5(10) . 3_565 ?
O1 C8 C8 110.8(8) . 7 ?
O1 C8 C7 109.9(10) . . ?
C8 C8 C7 113.7(15) 7 . ?
O5 C15 O4 125.7(11) . . ?
O5 C15 C16 118.7(11) . . ?
O4 C15 C16 115.6(11) . . ?

loop_
_geom_bond_atom_site_label_1
_geom_bond_atom_site_label_2
_geom_bond_distance
_geom_bond_site_symmetry_2
_geom_bond_publ_flag
Ce1 O2 2.488(7) 6 ?
Ce1 O2 2.489(7) . ?
Ce1 O3 2.539(7) . ?
Ce1 O3 2.539(7) 6 ?
Ce1 O5 2.594(6) 6 ?
Ce1 O5 2.594(6) . ?
Ce1 O6 2.612(8) . ?
Ce1 O6 2.612(8) 6 ?
Ce1 O7 2.672(8) . ?
Ce1 O7 2.672(8) 6 ?
Ce1 Cu4 3.3985(15) 6 ?
Ce1 Cu4 3.3985(15) . ?
Ce2 O8 2.28(3) 4 ?
Ce2 O8 2.28(3) 3 ?
Ce2 O8 2.28(3) 2 ?
Ce2 O8 2.28(3) . ?
Cu1 O8 1.950(8) 3 ?
Cu1 O8 1.950(8) 4 ?
Cu1 O8 1.950(8) 2 ?
Cu1 O8 1.950(8) . ?
Cu1 O17 2.272(18) . ?
Cu1 K1 3.627(2) . ?
Cu2 O6 1.916(8) 7 ?
Cu2 O6 1.916(8) . ?
Cu2 O7 1.960(9) . ?
Cu2 O7 1.960(9) 7 ?
Cu3 O1 1.905(11) . ?
Cu3 O4 1.950(8) 6 ?
Cu3 O13 1.960(10) . ?
Cu3 O2 2.050(9) . ?
Cu3 O6 2.200(8) . ?
Cu3 Cu4 3.0474(19) . ?
Cu3 K2 3.7123(18) . ?
Cu4 O10 1.915(8) . ?
Cu4 O9 1.928(9) . ?
Cu4 O2 1.979(8) . ?
Cu4 O7 1.998(8) . ?
Cu4 O1 2.222(10) . ?
Cu4 K4 3.584(14) . ?
K1 O3 2.787(7) . ?
K1 O3 2.787(7) 6 ?
K1 O3 2.787(7) 3 ?
K1 O3 2.787(7) 8 ?
K1 O3 2.787(7) 7 ?
K1 O3 2.787(7) 2 ?
K1 O3 2.787(7) 5 ?
K1 O3 2.787(7) 4 ?
K2 O22 2.58(4) 6 ?
K2 O22 2.58(4) 11_554 ?
K2 O4 2.819(9) 6 ?
K2 O4 2.819(9) 11_554 ?
K2 O13 2.873(10) . ?
K2 O13 2.873(10) 16_554 ?
K2 K5 4.83(3) 3_565 ?
K2 K5 4.83(3) 14_454 ?
K3 O11 2.696(13) . ?
K3 O16 2.75(2) . ?
K3 O22' 2.87(6) 16 ?
K3 O22 2.90(4) 16 ?
K3 O15 2.936(8) . ?
K3 K3 2.956(18) 6 ?
K3 O11 2.989(14) 6 ?
K3 O16' 3.10(7) . ?
K4 K4 1.36(4) 16 ?
K4 O19 2.27(3) . ?
K4 O20 2.360(17) 10 ?
K4 O9 2.723(17) . ?
K4 O20 2.76(2) 7 ?
K4 O10 2.775(17) . ?
K4 O10 3.087(19) 16 ?
K4 O14 3.35(2) 7 ?
K4 K5 3.83(3) 7 ?
K4 K5 4.71(3) 10 ?
K4 K5' 4.772(19) 3_565 ?
K5 O18 1.75(4) 5_565 ?
K5 O19 2.32(4) 7 ?
K5 K5 2.38(5) 3_565 ?
K5 O14 2.53(3) . ?
K5 O18 2.76(4) . ?
K5 O14 2.76(3) 3_565 ?
K5 O20 3.11(2) 14_454 ?
K5 C7 3.35(3) 3_565 ?
K5 K5 3.77(5) 5_565 ?
K5 K5 4.45(4) 7 ?
K5' O19 2.61(3) 3_565 ?
K5' O19 2.61(3) 7 ?
K5' O22' 2.70(6) 13_455 ?
K5' O22' 2.70(6) 9_454 ?
K5' O18 3.228(17) 5_565 ?
K5' O18 3.228(17) . ?
O1 C8 1.412(15) . ?
O2 C4 1.435(11) . ?
O3 C3 1.263(13) . ?
O4 C15 1.281(15) . ?
O5 C15 1.236(14) . ?
O6 C2 1.404(13) . ?
O7 C1 1.417(14) . ?
O8 C3 1.252(13) . ?
O9 C5 1.304(15) . ?
O10 C6 1.281(16) . ?
O11 C5 1.209(15) . ?
O12 C6 1.233(14) . ?
O13 C7 1.281(16) . ?
O14 C7 1.255(18) . ?
O18 O18 1.21(8) 5_565 ?
C1 C6 1.526(16) . ?
C1 C2 1.547(15) 7 ?
C2 C3 1.533(15) . ?
C4 C5 1.551(17) . ?
C4 C4 1.57(2) 6 ?
C7 C8 1.51(2) . ?
C8 C8 1.49(2) 7 ?
C15 C16 1.507(15) . ?
